data_7102980
loop_
_publ_author_name
'Aydogan, Abdullah'
'Coady, Daniel J'
'Lynch, Vincent M'
'Akar, Ahmet'
'Marquez, Manuel'
'Bielawski, Christopher W'
'Sessler, Jonathan L'

_publ_section_title
;
 Poly(methyl methacrylate)s with pendant calixpyrroles: polymeric
 extractants for halide anion salts.
;
_journal_issue 12
_journal_name_full 'Chemical communications (Cambridge, England)'
_journal_page_first 1455
_journal_page_last 1457
_journal_paper_doi 10.1039/b718021g
_journal_year 2008
_chemical_formula_moiety 'C32 H40 N4 O2, C H2 Cl2'
_chemical_formula_sum 'C33 H42 Cl2 N4 O2'
_chemical_formula_weight 597.61
_chemical_name_systematic
;
?
;
_space_group_IT_number 2
_symmetry_cell_setting triclinic
_symmetry_space_group_name_Hall '-P 1'
_symmetry_space_group_name_H-M 'P -1'
_atom_sites_solution_hydrogens geom
_atom_sites_solution_primary direct
_atom_sites_solution_secondary difmap
_audit_creation_method SHELXL-97
_cell_angle_alpha 98.569(1)
_cell_angle_beta 105.772(1)
_cell_angle_gamma 102.182(1)
_cell_formula_units_Z 2
_cell_length_a 10.3136(4)
_cell_length_b 12.6502(6)
_cell_length_c 13.1335(6)
_cell_measurement_reflns_used 6147
_cell_measurement_temperature 153(2)
_cell_measurement_theta_max 27.5
_cell_measurement_theta_min 1
_cell_volume 1572.61(12)
_computing_cell_refinement 'Collect software, Nonius B.V. 1998'
_computing_data_collection 'Collect software, Nonius B.V. 1998'
_computing_data_reduction
;
DENZO and Scalepack (Otwinoski and Minor, 1997)
;
_computing_molecular_graphics 'XP SHELXTL/PC, Siemens Analytical'
_computing_structure_refinement 'XL SHELXTL/PC, Siemens Analytical'
_computing_structure_solution
;

SIR97 - Altomare A., Burla M.C., Camalli M., Cascarano G.L., Giacovazzo C.,
Guagliardi A., Moliterni A.G.G., Polidori G.,Spagna R.
;
_diffrn_ambient_temperature 153(2)
_diffrn_measured_fraction_theta_full 0.988
_diffrn_measured_fraction_theta_max 0.988
_diffrn_measurement_device_type 'Nonius Kappa CCD'
_diffrn_measurement_method \w-scans
_diffrn_radiation_monochromator graphite
_diffrn_radiation_source 'fine-focus sealed tube'
_diffrn_radiation_type MoK\a
_diffrn_radiation_wavelength 0.71073
_diffrn_reflns_av_R_equivalents 0.0260
_diffrn_reflns_av_sigmaI/netI 0.0520
_diffrn_reflns_limit_h_max 13
_diffrn_reflns_limit_h_min -13
_diffrn_reflns_limit_k_max 16
_diffrn_reflns_limit_k_min -16
_diffrn_reflns_limit_l_max 17
_diffrn_reflns_limit_l_min -16
_diffrn_reflns_number 13019
_diffrn_reflns_theta_full 27.50
_diffrn_reflns_theta_max 27.50
_diffrn_reflns_theta_min 1.65
_exptl_absorpt_coefficient_mu 0.242
_exptl_absorpt_correction_type none
_exptl_crystal_colour colorless
_exptl_crystal_density_diffrn 1.262
_exptl_crystal_density_method 'not measured'
_exptl_crystal_description prisms
_exptl_crystal_F_000 636
_exptl_crystal_size_max 0.30
_exptl_crystal_size_mid 0.26
_exptl_crystal_size_min 0.14
_refine_diff_density_max 0.643
_refine_diff_density_min -0.661
_refine_diff_density_rms 0.060
_refine_ls_extinction_coef 0.0044(14)
_refine_ls_extinction_expression Fc^*^=kFc[1+0.001xFc^2^\l^3^/sin(2\q)]^-1/4^
_refine_ls_extinction_method SHELXL
_refine_ls_goodness_of_fit_ref 1.081
_refine_ls_hydrogen_treatment constr
_refine_ls_matrix_type full
_refine_ls_number_parameters 374
_refine_ls_number_reflns 7138
_refine_ls_number_restraints 0
_refine_ls_restrained_S_all 1.081
_refine_ls_R_factor_all 0.0897
_refine_ls_R_factor_gt 0.0574
_refine_ls_shift/su_max 0.004
_refine_ls_shift/su_mean 0.001
_refine_ls_structure_factor_coef Fsqd
_refine_ls_weighting_details 'calc w=1/[\s^2^(Fo^2^)+(0.0483P)^2^+1.4744P] where P=(Fo^2^+2Fc^2^)/3'
_refine_ls_weighting_scheme calc
_refine_ls_wR_factor_gt 0.1353
_refine_ls_wR_factor_ref 0.1498
_reflns_number_gt 4928
_reflns_number_total 7138
_reflns_threshold_expression >2sigma(I)
_cod_data_source_file b718021g.txt
_cod_data_source_block calest
_cod_depositor_comments
;
The following automatic conversions were performed:
'_symmetry_cell_setting' value 'Triclinic' changed to 'triclinic'
according to '/home/saulius/struct/CIF-dictionaries/cif_core.dic'
dictionary named 'cif_core.dic' version 2.4.1 from 2010-06-29.

Automatic conversion script
Id: cif_fix_enum 1527 2010-12-29 10:47:43Z saulius 
;
_cod_original_sg_symbol_H-M P-1
_cod_database_code 7102980

loop_
_symmetry_equiv_pos_as_xyz
'x, y, z'
'-x, -y, -z'

loop_
_atom_site_label
_atom_site_type_symbol
_atom_site_fract_x
_atom_site_fract_y
_atom_site_fract_z
_atom_site_U_iso_or_equiv
_atom_site_adp_type
_atom_site_occupancy
_atom_site_symmetry_multiplicity
_atom_site_calc_flag
_atom_site_refinement_flags
_atom_site_disorder_assembly
_atom_site_disorder_group
Cl1A Cl 0.43388(8) 0.32511(6) 0.70770(7) 0.0512(2) Uani 1 1 d . . .
Cl2A Cl 0.45089(9) 0.09736(7) 0.69713(7) 0.0578(2) Uani 1 1 d . . .
C1A C 0.3887(3) 0.1917(2) 0.6257(2) 0.0480(7) Uani 1 1 d . . .
H1AA H 0.2857 0.1652 0.5949 0.058 Uiso 1 1 calc R . .
H1AB H 0.4274 0.1953 0.5647 0.058 Uiso 1 1 calc R . .
O1 O 0.60448(17) 0.32085(14) 0.50012(13) 0.0304(4) Uani 1 1 d . . .
O2 O 0.71098(19) 0.49931(15) 0.57913(15) 0.0385(4) Uani 1 1 d . . .
N1 N 0.28918(19) 0.23337(16) 0.12547(15) 0.0246(4) Uani 1 1 d . . .
H1A H 0.2379 0.1679 0.1245 0.030 Uiso 1 1 calc R . .
N2 N -0.0397(2) 0.25314(17) 0.00100(15) 0.0276(4) Uani 1 1 d . . .
H2B H 0.0007 0.3227 0.0349 0.033 Uiso 1 1 calc R . .
N3 N -0.11976(19) 0.22801(16) 0.23059(15) 0.0242(4) Uani 1 1 d . . .
H3B H -0.1132 0.1618 0.2045 0.029 Uiso 1 1 calc R . .
N4 N 0.23221(18) 0.25736(15) 0.37237(15) 0.0221(4) Uani 1 1 d . . .
H4A H 0.2433 0.3292 0.3785 0.027 Uiso 1 1 calc R . .
C1 C 0.3995(2) 0.29764(18) 0.21248(18) 0.0222(5) Uani 1 1 d . . .
C2 C 0.4522(2) 0.3919(2) 0.1816(2) 0.0292(5) Uani 1 1 d . . .
H2A H 0.5296 0.4517 0.2250 0.035 Uiso 1 1 calc R . .
C3 C 0.3706(3) 0.3846(2) 0.0733(2) 0.0309(6) Uani 1 1 d . . .
H3A H 0.3837 0.4388 0.0316 0.037 Uiso 1 1 calc R . .
C4 C 0.2701(2) 0.2859(2) 0.03968(18) 0.0274(5) Uani 1 1 d . . .
C5 C 0.1611(3) 0.2309(2) -0.06869(19) 0.0327(6) Uani 1 1 d . . .
C6 C 0.0202(2) 0.1867(2) -0.05489(18) 0.0297(5) Uani 1 1 d . . .
C7 C -0.0745(3) 0.0866(2) -0.0950(2) 0.0409(7) Uani 1 1 d . . .
H7A H -0.0625 0.0236 -0.1370 0.049 Uiso 1 1 calc R . .
C8 C -0.1948(3) 0.0921(2) -0.0635(2) 0.0389(6) Uani 1 1 d . . .
H8A H -0.2773 0.0335 -0.0813 0.047 Uiso 1 1 calc R . .
C9 C -0.1712(2) 0.1956(2) -0.00362(18) 0.0267(5) Uani 1 1 d . . .
C10 C -0.2611(2) 0.2493(2) 0.04961(19) 0.0283(5) Uani 1 1 d . . .
C11 C -0.1865(2) 0.29224(19) 0.16932(18) 0.0236(5) Uani 1 1 d . . .
C12 C -0.1736(2) 0.3877(2) 0.23983(19) 0.0286(5) Uani 1 1 d . . .
H12A H -0.2091 0.4482 0.2214 0.034 Uiso 1 1 calc R . .
C13 C -0.0981(2) 0.3808(2) 0.34534(19) 0.0293(5) Uani 1 1 d . . .
H13A H -0.0746 0.4357 0.4099 0.035 Uiso 1 1 calc R . .
C14 C -0.0650(2) 0.28197(19) 0.33813(18) 0.0239(5) Uani 1 1 d . . .
C15 C 0.0094(2) 0.2267(2) 0.42240(18) 0.0267(5) Uani 1 1 d . . .
C16 C 0.1224(2) 0.18622(19) 0.38878(17) 0.0235(5) Uani 1 1 d . . .
C17 C 0.1432(2) 0.0821(2) 0.37076(19) 0.0279(5) Uani 1 1 d . . .
H17A H 0.0840 0.0157 0.3757 0.033 Uiso 1 1 calc R . .
C18 C 0.2688(2) 0.09124(19) 0.34349(19) 0.0271(5) Uani 1 1 d . . .
H18A H 0.3087 0.0322 0.3271 0.032 Uiso 1 1 calc R . .
C19 C 0.3219(2) 0.20029(18) 0.34515(17) 0.0214(5) Uani 1 1 d . . .
C20 C 0.4480(2) 0.25636(18) 0.31546(17) 0.0216(5) Uani 1 1 d . . .
C21 C 0.5416(2) 0.35795(19) 0.40355(18) 0.0247(5) Uani 1 1 d . . .
H21A H 0.6154 0.3984 0.3780 0.030 Uiso 1 1 calc R . .
H21B H 0.4854 0.4087 0.4202 0.030 Uiso 1 1 calc R . .
C22 C 0.6925(2) 0.4031(2) 0.58360(19) 0.0290(5) Uani 1 1 d . . .
C23 C 0.7627(3) 0.3639(2) 0.6799(2) 0.0340(6) Uani 1 1 d . . .
C24 C 0.7600(3) 0.2584(2) 0.6749(2) 0.0403(6) Uani 1 1 d . . .
H24A H 0.7124 0.2055 0.6087 0.048 Uiso 1 1 calc R . .
H24B H 0.8056 0.2355 0.7377 0.048 Uiso 1 1 calc R . .
C25 C 0.8358(3) 0.4550(3) 0.7798(2) 0.0469(7) Uani 1 1 d . . .
H25A H 0.8800 0.4236 0.8398 0.070 Uiso 1 1 calc R . .
H25B H 0.7677 0.4908 0.7992 0.070 Uiso 1 1 calc R . .
H25C H 0.9073 0.5098 0.7654 0.070 Uiso 1 1 calc R . .
C26 C 0.5340(2) 0.17329(19) 0.29777(19) 0.0268(5) Uani 1 1 d . . .
H26A H 0.4783 0.1131 0.2350 0.040 Uiso 1 1 calc R . .
H26B H 0.5594 0.1427 0.3625 0.040 Uiso 1 1 calc R . .
H26C H 0.6191 0.2113 0.2846 0.040 Uiso 1 1 calc R . .
C27 C 0.1503(3) 0.3166(3) -0.1407(2) 0.0479(8) Uani 1 1 d . . .
H27A H 0.0804 0.2813 -0.2116 0.072 Uiso 1 1 calc R . .
H27B H 0.2412 0.3446 -0.1505 0.072 Uiso 1 1 calc R . .
H27C H 0.1225 0.3782 -0.1059 0.072 Uiso 1 1 calc R . .
C28 C 0.2052(3) 0.1345(3) -0.1238(2) 0.0493(8) Uani 1 1 d . . .
H28A H 0.2122 0.0798 -0.0784 0.074 Uiso 1 1 calc R . .
H28B H 0.2961 0.1629 -0.1335 0.074 Uiso 1 1 calc R . .
H28C H 0.1354 0.0993 -0.1948 0.074 Uiso 1 1 calc R . .
C29 C -0.3999(2) 0.1628(2) 0.0318(2) 0.0373(6) Uani 1 1 d . . .
H29A H -0.3810 0.1025 0.0675 0.056 Uiso 1 1 calc R . .
H29B H -0.4463 0.1330 -0.0461 0.056 Uiso 1 1 calc R . .
H29C H -0.4607 0.1982 0.0627 0.056 Uiso 1 1 calc R . .
C30 C -0.2945(3) 0.3459(2) -0.0021(2) 0.0392(6) Uani 1 1 d . . .
H30A H -0.3567 0.3777 0.0303 0.059 Uiso 1 1 calc R . .
H30B H -0.3404 0.3186 -0.0803 0.059 Uiso 1 1 calc R . .
H30C H -0.2076 0.4030 0.0109 0.059 Uiso 1 1 calc R . .
C31 C -0.0974(3) 0.1275(3) 0.4338(2) 0.0409(7) Uani 1 1 d . . .
H31A H -0.1398 0.0743 0.3639 0.061 Uiso 1 1 calc R . .
H31B H -0.1703 0.1536 0.4564 0.061 Uiso 1 1 calc R . .
H31C H -0.0501 0.0915 0.4883 0.061 Uiso 1 1 calc R . .
C32 C 0.0731(3) 0.3110(2) 0.5322(2) 0.0368(6) Uiso 1 1 d . . .
H32A H 0.1193 0.2754 0.5877 0.055 Uiso 1 1 calc R . .
H32B H -0.0011 0.3369 0.5529 0.055 Uiso 1 1 calc R . .
H32C H 0.1417 0.3741 0.5257 0.055 Uiso 1 1 calc R . .

loop_
_atom_site_aniso_label
_atom_site_aniso_U_11
_atom_site_aniso_U_22
_atom_site_aniso_U_33
_atom_site_aniso_U_23
_atom_site_aniso_U_13
_atom_site_aniso_U_12
Cl1A 0.0423(4) 0.0423(4) 0.0644(5) -0.0012(3) 0.0150(4) 0.0126(3)
Cl2A 0.0626(5) 0.0491(5) 0.0737(6) 0.0278(4) 0.0263(4) 0.0236(4)
C1A 0.0499(18) 0.0416(16) 0.0415(16) 0.0052(13) -0.0013(13) 0.0120(14)
O1 0.0296(9) 0.0300(9) 0.0261(9) 0.0056(7) 0.0028(7) 0.0045(7)
O2 0.0390(10) 0.0292(10) 0.0390(10) 0.0010(8) 0.0059(8) 0.0046(8)
N1 0.0215(10) 0.0289(10) 0.0217(10) 0.0064(8) 0.0057(8) 0.0040(8)
N2 0.0233(10) 0.0333(11) 0.0252(10) 0.0032(8) 0.0075(8) 0.0076(9)
N3 0.0243(10) 0.0268(10) 0.0226(10) 0.0051(8) 0.0069(8) 0.0098(8)
N4 0.0213(9) 0.0207(9) 0.0261(10) 0.0067(8) 0.0088(8) 0.0064(8)
C1 0.0190(11) 0.0249(12) 0.0236(11) 0.0042(9) 0.0067(9) 0.0082(9)
C2 0.0264(12) 0.0280(13) 0.0335(13) 0.0073(10) 0.0090(10) 0.0080(10)
C3 0.0317(13) 0.0358(14) 0.0338(14) 0.0175(11) 0.0141(11) 0.0148(11)
C4 0.0238(12) 0.0428(15) 0.0231(12) 0.0120(10) 0.0107(9) 0.0172(11)
C5 0.0254(12) 0.0543(17) 0.0216(12) 0.0082(11) 0.0085(10) 0.0161(12)
C6 0.0258(12) 0.0463(15) 0.0180(11) 0.0045(10) 0.0057(9) 0.0151(11)
C7 0.0357(15) 0.0445(16) 0.0376(15) -0.0060(12) 0.0107(12) 0.0116(13)
C8 0.0289(14) 0.0387(15) 0.0408(15) -0.0025(12) 0.0089(12) 0.0022(12)
C9 0.0197(11) 0.0383(14) 0.0217(11) 0.0075(10) 0.0051(9) 0.0083(10)
C10 0.0222(12) 0.0412(14) 0.0235(12) 0.0100(10) 0.0074(9) 0.0103(10)
C11 0.0176(11) 0.0315(12) 0.0236(11) 0.0091(9) 0.0068(9) 0.0078(9)
C12 0.0258(12) 0.0279(13) 0.0328(13) 0.0096(10) 0.0075(10) 0.0092(10)
C13 0.0250(12) 0.0312(13) 0.0269(12) 0.0003(10) 0.0056(10) 0.0049(10)
C14 0.0181(11) 0.0322(13) 0.0218(11) 0.0059(9) 0.0069(9) 0.0064(9)
C15 0.0231(12) 0.0381(14) 0.0218(11) 0.0114(10) 0.0084(9) 0.0090(10)
C16 0.0192(11) 0.0313(12) 0.0191(11) 0.0094(9) 0.0039(9) 0.0051(9)
C17 0.0273(12) 0.0250(12) 0.0285(13) 0.0078(10) 0.0082(10) 0.0005(10)
C18 0.0274(12) 0.0235(12) 0.0304(13) 0.0045(10) 0.0102(10) 0.0066(10)
C19 0.0202(11) 0.0240(11) 0.0194(11) 0.0033(9) 0.0046(9) 0.0075(9)
C20 0.0195(11) 0.0227(11) 0.0212(11) 0.0036(9) 0.0053(9) 0.0047(9)
C21 0.0228(11) 0.0251(12) 0.0241(12) 0.0067(9) 0.0043(9) 0.0051(9)
C22 0.0234(12) 0.0342(14) 0.0288(13) 0.0037(10) 0.0096(10) 0.0064(10)
C23 0.0238(12) 0.0494(17) 0.0284(13) 0.0091(11) 0.0085(10) 0.0077(11)
C24 0.0326(14) 0.0513(18) 0.0414(16) 0.0202(13) 0.0093(12) 0.0167(13)
C25 0.0332(15) 0.069(2) 0.0301(14) 0.0032(14) 0.0092(12) 0.0020(14)
C26 0.0236(12) 0.0289(13) 0.0290(12) 0.0054(10) 0.0083(10) 0.0099(10)
C27 0.0331(15) 0.087(2) 0.0324(15) 0.0291(15) 0.0124(12) 0.0197(15)
C28 0.0342(15) 0.081(2) 0.0298(15) -0.0066(14) 0.0091(12) 0.0230(15)
C29 0.0207(12) 0.0561(17) 0.0291(13) 0.0038(12) 0.0056(10) 0.0043(12)
C30 0.0404(15) 0.0572(18) 0.0314(14) 0.0195(13) 0.0138(12) 0.0266(14)
C31 0.0294(14) 0.0597(18) 0.0469(16) 0.0328(14) 0.0193(12) 0.0149(13)

loop_
_atom_type_symbol
_atom_type_description
_atom_type_scat_dispersion_real
_atom_type_scat_dispersion_imag
_atom_type_scat_source
C C 0.0033 0.0016 'International Tables Vol C Tables 4.2.6.8 and 6.1.1.4'
H H 0.0000 0.0000 'International Tables Vol C Tables 4.2.6.8 and 6.1.1.4'
N N 0.0061 0.0033 'International Tables Vol C Tables 4.2.6.8 and 6.1.1.4'
O O 0.0106 0.0060 'International Tables Vol C Tables 4.2.6.8 and 6.1.1.4'
Cl Cl 0.1484 0.1585 'International Tables Vol C Tables 4.2.6.8 and 6.1.1.4'

loop_
_geom_angle_atom_site_label_1
_geom_angle_atom_site_label_2
_geom_angle_atom_site_label_3
_geom_angle
_geom_angle_site_symmetry_1
_geom_angle_site_symmetry_3
_geom_angle_publ_flag
Cl2A C1A Cl1A 112.43(16) . . ?
Cl2A C1A H1AA 109.1 . . ?
Cl1A C1A H1AA 109.1 . . ?
Cl2A C1A H1AB 109.1 . . ?
Cl1A C1A H1AB 109.1 . . ?
H1AA C1A H1AB 107.8 . . ?
C22 O1 C21 114.43(18) . . ?
C1 N1 C4 110.48(19) . . ?
C1 N1 H1A 124.8 . . ?
C4 N1 H1A 124.8 . . ?
C9 N2 C6 110.7(2) . . ?
C9 N2 H2B 124.6 . . ?
C6 N2 H2B 124.6 . . ?
C14 N3 C11 110.59(19) . . ?
C14 N3 H3B 124.7 . . ?
C11 N3 H3B 124.7 . . ?
C19 N4 C16 110.42(18) . . ?
C19 N4 H4A 124.8 . . ?
C16 N4 H4A 124.8 . . ?
C2 C1 N1 106.9(2) . . ?
C2 C1 C20 131.7(2) . . ?
N1 C1 C20 121.21(19) . . ?
C1 C2 C3 107.8(2) . . ?
C1 C2 H2A 126.1 . . ?
C3 C2 H2A 126.1 . . ?
C4 C3 C2 108.1(2) . . ?
C4 C3 H3A 126.0 . . ?
C2 C3 H3A 126.0 . . ?
C3 C4 N1 106.6(2) . . ?
C3 C4 C5 131.5(2) . . ?
N1 C4 C5 121.7(2) . . ?
C4 C5 C6 110.84(19) . . ?
C4 C5 C28 109.3(2) . . ?
C6 C5 C28 109.2(2) . . ?
C4 C5 C27 109.0(2) . . ?
C6 C5 C27 109.4(2) . . ?
C28 C5 C27 109.2(2) . . ?
C7 C6 N2 106.4(2) . . ?
C7 C6 C5 131.6(2) . . ?
N2 C6 C5 121.9(2) . . ?
C6 C7 C8 108.3(2) . . ?
C6 C7 H7A 125.8 . . ?
C8 C7 H7A 125.8 . . ?
C9 C8 C7 108.2(2) . . ?
C9 C8 H8A 125.9 . . ?
C7 C8 H8A 125.9 . . ?
C8 C9 N2 106.4(2) . . ?
C8 C9 C10 131.8(2) . . ?
N2 C9 C10 121.8(2) . . ?
C11 C10 C9 110.14(18) . . ?
C11 C10 C30 109.3(2) . . ?
C9 C10 C30 110.07(19) . . ?
C11 C10 C29 109.78(19) . . ?
C9 C10 C29 109.1(2) . . ?
C30 C10 C29 108.4(2) . . ?
C12 C11 N3 106.38(19) . . ?
C12 C11 C10 132.7(2) . . ?
N3 C11 C10 120.9(2) . . ?
C11 C12 C13 108.0(2) . . ?
C11 C12 H12A 126.0 . . ?
C13 C12 H12A 126.0 . . ?
C14 C13 C12 108.3(2) . . ?
C14 C13 H13A 125.9 . . ?
C12 C13 H13A 125.9 . . ?
C13 C14 N3 106.7(2) . . ?
C13 C14 C15 132.7(2) . . ?
N3 C14 C15 120.6(2) . . ?
C16 C15 C14 110.42(18) . . ?
C16 C15 C31 109.3(2) . . ?
C14 C15 C31 109.01(19) . . ?
C16 C15 C32 110.22(19) . . ?
C14 C15 C32 108.8(2) . . ?
C31 C15 C32 109.0(2) . . ?
C17 C16 N4 106.64(19) . . ?
C17 C16 C15 131.4(2) . . ?
N4 C16 C15 122.0(2) . . ?
C16 C17 C18 107.9(2) . . ?
C16 C17 H17A 126.0 . . ?
C18 C17 H17A 126.0 . . ?
C19 C18 C17 107.7(2) . . ?
C19 C18 H18A 126.2 . . ?
C17 C18 H18A 126.2 . . ?
C18 C19 N4 107.31(19) . . ?
C18 C19 C20 130.5(2) . . ?
N4 C19 C20 122.06(19) . . ?
C1 C20 C19 109.68(17) . . ?
C1 C20 C21 106.63(18) . . ?
C19 C20 C21 111.76(18) . . ?
C1 C20 C26 109.61(18) . . ?
C19 C20 C26 109.78(18) . . ?
C21 C20 C26 109.32(18) . . ?
O1 C21 C20 108.64(17) . . ?
O1 C21 H21A 110.0 . . ?
C20 C21 H21A 110.0 . . ?
O1 C21 H21B 110.0 . . ?
C20 C21 H21B 110.0 . . ?
H21A C21 H21B 108.3 . . ?
O2 C22 O1 122.2(2) . . ?
O2 C22 C23 123.7(2) . . ?
O1 C22 C23 114.1(2) . . ?
C24 C23 C22 121.7(2) . . ?
C24 C23 C25 124.7(3) . . ?
C22 C23 C25 113.7(2) . . ?
C23 C24 H24A 120.0 . . ?
C23 C24 H24B 120.0 . . ?
H24A C24 H24B 120.0 . . ?
C23 C25 H25A 109.5 . . ?
C23 C25 H25B 109.5 . . ?
H25A C25 H25B 109.5 . . ?
C23 C25 H25C 109.5 . . ?
H25A C25 H25C 109.5 . . ?
H25B C25 H25C 109.5 . . ?
C20 C26 H26A 109.5 . . ?
C20 C26 H26B 109.5 . . ?
H26A C26 H26B 109.5 . . ?
C20 C26 H26C 109.5 . . ?
H26A C26 H26C 109.5 . . ?
H26B C26 H26C 109.5 . . ?
C5 C27 H27A 109.5 . . ?
C5 C27 H27B 109.5 . . ?
H27A C27 H27B 109.5 . . ?
C5 C27 H27C 109.5 . . ?
H27A C27 H27C 109.5 . . ?
H27B C27 H27C 109.5 . . ?
C5 C28 H28A 109.5 . . ?
C5 C28 H28B 109.5 . . ?
H28A C28 H28B 109.5 . . ?
C5 C28 H28C 109.5 . . ?
H28A C28 H28C 109.5 . . ?
H28B C28 H28C 109.5 . . ?
C10 C29 H29A 109.5 . . ?
C10 C29 H29B 109.5 . . ?
H29A C29 H29B 109.5 . . ?
C10 C29 H29C 109.5 . . ?
H29A C29 H29C 109.5 . . ?
H29B C29 H29C 109.5 . . ?
C10 C30 H30A 109.5 . . ?
C10 C30 H30B 109.5 . . ?
H30A C30 H30B 109.5 . . ?
C10 C30 H30C 109.5 . . ?
H30A C30 H30C 109.5 . . ?
H30B C30 H30C 109.5 . . ?
C15 C31 H31A 109.5 . . ?
C15 C31 H31B 109.5 . . ?
H31A C31 H31B 109.5 . . ?
C15 C31 H31C 109.5 . . ?
H31A C31 H31C 109.5 . . ?
H31B C31 H31C 109.5 . . ?
C15 C32 H32A 109.5 . . ?
C15 C32 H32B 109.5 . . ?
H32A C32 H32B 109.5 . . ?
C15 C32 H32C 109.5 . . ?
H32A C32 H32C 109.5 . . ?
H32B C32 H32C 109.5 . . ?

loop_
_geom_bond_atom_site_label_1
_geom_bond_atom_site_label_2
_geom_bond_distance
_geom_bond_site_symmetry_2
_geom_bond_publ_flag
Cl1A C1A 1.754(3) . ?
Cl2A C1A 1.745(3) . ?
C1A H1AA 0.9900 . ?
C1A H1AB 0.9900 . ?
O1 C22 1.353(3) . ?
O1 C21 1.452(3) . ?
O2 C22 1.204(3) . ?
N1 C1 1.374(3) . ?
N1 C4 1.381(3) . ?
N1 H1A 0.8800 . ?
N2 C9 1.378(3) . ?
N2 C6 1.382(3) . ?
N2 H2B 0.8800 . ?
N3 C14 1.377(3) . ?
N3 C11 1.382(3) . ?
N3 H3B 0.8800 . ?
N4 C19 1.375(3) . ?
N4 C16 1.378(3) . ?
N4 H4A 0.8800 . ?
C1 C2 1.368(3) . ?
C1 C20 1.518(3) . ?
C2 C3 1.420(3) . ?
C2 H2A 0.9500 . ?
C3 C4 1.367(4) . ?
C3 H3A 0.9500 . ?
C4 C5 1.510(3) . ?
C5 C6 1.512(3) . ?
C5 C28 1.539(4) . ?
C5 C27 1.543(4) . ?
C6 C7 1.354(4) . ?
C7 C8 1.422(4) . ?
C7 H7A 0.9500 . ?
C8 C9 1.359(4) . ?
C8 H8A 0.9500 . ?
C9 C10 1.512(3) . ?
C10 C11 1.507(3) . ?
C10 C30 1.540(3) . ?
C10 C29 1.543(3) . ?
C11 C12 1.366(3) . ?
C12 C13 1.419(3) . ?
C12 H12A 0.9500 . ?
C13 C14 1.360(3) . ?
C13 H13A 0.9500 . ?
C14 C15 1.516(3) . ?
C15 C16 1.510(3) . ?
C15 C31 1.540(3) . ?
C15 C32 1.542(3) . ?
C16 C17 1.375(3) . ?
C17 C18 1.422(3) . ?
C17 H17A 0.9500 . ?
C18 C19 1.367(3) . ?
C18 H18A 0.9500 . ?
C19 C20 1.521(3) . ?
C20 C21 1.532(3) . ?
C20 C26 1.542(3) . ?
C21 H21A 0.9900 . ?
C21 H21B 0.9900 . ?
C22 C23 1.487(3) . ?
C23 C24 1.320(4) . ?
C23 C25 1.504(4) . ?
C24 H24A 0.9500 . ?
C24 H24B 0.9500 . ?
C25 H25A 0.9800 . ?
C25 H25B 0.9800 . ?
C25 H25C 0.9800 . ?
C26 H26A 0.9800 . ?
C26 H26B 0.9800 . ?
C26 H26C 0.9800 . ?
C27 H27A 0.9800 . ?
C27 H27B 0.9800 . ?
C27 H27C 0.9800 . ?
C28 H28A 0.9800 . ?
C28 H28B 0.9800 . ?
C28 H28C 0.9800 . ?
C29 H29A 0.9800 . ?
C29 H29B 0.9800 . ?
C29 H29C 0.9800 . ?
C30 H30A 0.9800 . ?
C30 H30B 0.9800 . ?
C30 H30C 0.9800 . ?
C31 H31A 0.9800 . ?
C31 H31B 0.9800 . ?
C31 H31C 0.9800 . ?
C32 H32A 0.9800 . ?
C32 H32B 0.9800 . ?
C32 H32C 0.9800 . ?

loop_
_geom_hbond_atom_site_label_D
_geom_hbond_atom_site_label_H
_geom_hbond_atom_site_label_A
_geom_hbond_distance_DH
_geom_hbond_distance_HA
_geom_hbond_distance_DA
_geom_hbond_angle_DHA
_geom_hbond_site_symmetry_A
N4 H4A O2 0.88 2.07 2.945(3) 170.0 2_666

loop_
_geom_torsion_atom_site_label_1
_geom_torsion_atom_site_label_2
_geom_torsion_atom_site_label_3
_geom_torsion_atom_site_label_4
_geom_torsion
_geom_torsion_site_symmetry_1
_geom_torsion_site_symmetry_2
_geom_torsion_site_symmetry_3
_geom_torsion_site_symmetry_4
_geom_torsion_publ_flag
C4 N1 C1 C2 -0.5(2) . . . . ?
C4 N1 C1 C20 -176.60(18) . . . . ?
N1 C1 C2 C3 0.5(3) . . . . ?
C20 C1 C2 C3 176.0(2) . . . . ?
C1 C2 C3 C4 -0.3(3) . . . . ?
C2 C3 C4 N1 0.0(3) . . . . ?
C2 C3 C4 C5 -175.5(2) . . . . ?
C1 N1 C4 C3 0.3(2) . . . . ?
C1 N1 C4 C5 176.38(19) . . . . ?
C3 C4 C5 C6 -134.1(3) . . . . ?
N1 C4 C5 C6 51.0(3) . . . . ?
C3 C4 C5 C28 105.5(3) . . . . ?
N1 C4 C5 C28 -69.4(3) . . . . ?
C3 C4 C5 C27 -13.7(3) . . . . ?
N1 C4 C5 C27 171.4(2) . . . . ?
C9 N2 C6 C7 0.1(3) . . . . ?
C9 N2 C6 C5 176.2(2) . . . . ?
C4 C5 C6 C7 -131.2(3) . . . . ?
C28 C5 C6 C7 -10.7(4) . . . . ?
C27 C5 C6 C7 108.7(3) . . . . ?
C4 C5 C6 N2 53.7(3) . . . . ?
C28 C5 C6 N2 174.2(2) . . . . ?
C27 C5 C6 N2 -66.4(3) . . . . ?
N2 C6 C7 C8 0.3(3) . . . . ?
C5 C6 C7 C8 -175.4(2) . . . . ?
C6 C7 C8 C9 -0.5(3) . . . . ?
C7 C8 C9 N2 0.5(3) . . . . ?
C7 C8 C9 C10 179.1(2) . . . . ?
C6 N2 C9 C8 -0.4(3) . . . . ?
C6 N2 C9 C10 -179.1(2) . . . . ?
C8 C9 C10 C11 123.3(3) . . . . ?
N2 C9 C10 C11 -58.3(3) . . . . ?
C8 C9 C10 C30 -116.1(3) . . . . ?
N2 C9 C10 C30 62.3(3) . . . . ?
C8 C9 C10 C29 2.7(4) . . . . ?
N2 C9 C10 C29 -178.9(2) . . . . ?
C14 N3 C11 C12 -0.2(2) . . . . ?
C14 N3 C11 C10 -177.06(19) . . . . ?
C9 C10 C11 C12 138.6(3) . . . . ?
C30 C10 C11 C12 17.5(3) . . . . ?
C29 C10 C11 C12 -101.3(3) . . . . ?
C9 C10 C11 N3 -45.6(3) . . . . ?
C30 C10 C11 N3 -166.7(2) . . . . ?
C29 C10 C11 N3 74.6(3) . . . . ?
N3 C11 C12 C13 -0.1(3) . . . . ?
C10 C11 C12 C13 176.2(2) . . . . ?
C11 C12 C13 C14 0.3(3) . . . . ?
C12 C13 C14 N3 -0.5(3) . . . . ?
C12 C13 C14 C15 -177.7(2) . . . . ?
C11 N3 C14 C13 0.4(3) . . . . ?
C11 N3 C14 C15 178.04(19) . . . . ?
C13 C14 C15 C16 -130.5(3) . . . . ?
N3 C14 C15 C16 52.6(3) . . . . ?
C13 C14 C15 C31 109.4(3) . . . . ?
N3 C14 C15 C31 -67.5(3) . . . . ?
C13 C14 C15 C32 -9.4(3) . . . . ?
N3 C14 C15 C32 173.7(2) . . . . ?
C19 N4 C16 C17 -0.4(2) . . . . ?
C19 N4 C16 C15 178.45(19) . . . . ?
C14 C15 C16 C17 -121.5(3) . . . . ?
C31 C15 C16 C17 -1.6(3) . . . . ?
C32 C15 C16 C17 118.2(3) . . . . ?
C14 C15 C16 N4 60.0(3) . . . . ?
C31 C15 C16 N4 179.9(2) . . . . ?
C32 C15 C16 N4 -60.3(3) . . . . ?
N4 C16 C17 C18 0.3(3) . . . . ?
C15 C16 C17 C18 -178.4(2) . . . . ?
C16 C17 C18 C19 -0.1(3) . . . . ?
C17 C18 C19 N4 -0.1(3) . . . . ?
C17 C18 C19 C20 -175.4(2) . . . . ?
C16 N4 C19 C18 0.3(2) . . . . ?
C16 N4 C19 C20 176.12(18) . . . . ?
C2 C1 C20 C19 141.7(2) . . . . ?
N1 C1 C20 C19 -43.3(3) . . . . ?
C2 C1 C20 C21 20.5(3) . . . . ?
N1 C1 C20 C21 -164.46(19) . . . . ?
C2 C1 C20 C26 -97.7(3) . . . . ?
N1 C1 C20 C26 77.3(2) . . . . ?
C18 C19 C20 C1 110.9(3) . . . . ?
N4 C19 C20 C1 -63.9(3) . . . . ?
C18 C19 C20 C21 -131.1(2) . . . . ?
N4 C19 C20 C21 54.2(3) . . . . ?
C18 C19 C20 C26 -9.6(3) . . . . ?
N4 C19 C20 C26 175.63(19) . . . . ?
C22 O1 C21 C20 178.58(18) . . . . ?
C1 C20 C21 O1 -173.00(17) . . . . ?
C19 C20 C21 O1 67.1(2) . . . . ?
C26 C20 C21 O1 -54.6(2) . . . . ?
C21 O1 C22 O2 3.5(3) . . . . ?
C21 O1 C22 C23 -176.70(18) . . . . ?
O2 C22 C23 C24 -167.3(3) . . . . ?
O1 C22 C23 C24 12.9(3) . . . . ?
O2 C22 C23 C25 12.0(3) . . . . ?
O1 C22 C23 C25 -167.7(2) . . . . ?

loop_
_cod_related_entry_id
_cod_related_entry_database
_cod_related_entry_code
1 ChemSpider 21118633
